data_7013143
loop_
_publ_author_name
'Clint A. Sharrad'
'Stefan R. L\"uthi'
'Lawrence R. Gahan'

_publ_section_title
;
 Embracing ligands. A synthetic strategy towards new
 nitrogen--thioether multidentate ligands and characterization of the
 cobalt(III) complexes
;
_journal_issue 19
_journal_name_full 'Dalton Trans.'
_journal_page_first 3693
_journal_page_last 3703
_journal_paper_doi 10.1039/b304914k
_journal_year 2003
_chemical_formula_sum 'C12 H30 Cl2 Co F6 N3 O1.5 P S2'
_chemical_formula_weight 579.31
_chemical_name_common endo-(Co(EtHON3S2amp)Cl)Cl(PF6).0.5H2O
_space_group_IT_number 15
_symmetry_cell_setting monoclinic
_symmetry_space_group_name_Hall '-C 2yc'
_symmetry_space_group_name_H-M 'C 1 2/c 1'
_atom_sites_solution_hydrogens geom
_atom_sites_solution_primary direct
_atom_sites_solution_secondary difmap
_audit_creation_date 2003-07-25T10:15:30-00:00
_audit_creation_method 'WinGX routine CIF_UPDATE'
_cell_angle_alpha 90
_cell_angle_beta 102.07(2)
_cell_angle_gamma 90
_cell_formula_units_Z 8
_cell_length_a 30.357(5)
_cell_length_b 6.908(1)
_cell_length_c 21.547(5)
_cell_measurement_reflns_used 25
_cell_measurement_temperature 293(2)
_cell_volume 4418.6(14)
_computing_cell_refinement SET4
_computing_data_collection CAD4
_computing_data_reduction XTAL3.2
_computing_molecular_graphics 'ORTEP-3 for Windows (Farrugia, 1997)'
_computing_publication_material 'WinGX publication routines (Farrugia, 1999)'
_computing_structure_refinement 'SHELXL-97 (Sheldrick, 1997)'
_computing_structure_solution 'SHELXS-97 (Sheldrick, 1997)'
_diffrn_ambient_temperature 293(2)
_diffrn_measured_fraction_theta_full 0.999
_diffrn_measured_fraction_theta_max 0.999
_diffrn_measurement_device CAD4
_diffrn_measurement_method 'omega-2theta scans'
_diffrn_radiation_monochromator graphite
_diffrn_radiation_type MoK\a
_diffrn_radiation_wavelength 0.71073
_diffrn_reflns_av_R_equivalents 0.0604
_diffrn_reflns_av_unetI/netI 0.1279
_diffrn_reflns_limit_h_max 36
_diffrn_reflns_limit_h_min 0
_diffrn_reflns_limit_k_max 8
_diffrn_reflns_limit_k_min 0
_diffrn_reflns_limit_l_max 25
_diffrn_reflns_limit_l_min -25
_diffrn_reflns_number 3971
_diffrn_reflns_theta_full 24.99
_diffrn_reflns_theta_max 24.99
_diffrn_reflns_theta_min 1.93
_diffrn_standards_decay_% 'less than 5 %'
_exptl_absorpt_coefficient_mu 1.342
_exptl_absorpt_correction_type psiscans
_exptl_crystal_colour purple
_exptl_crystal_density_diffrn 1.742
_exptl_crystal_density_method 'not measured'
_exptl_crystal_description prism
_exptl_crystal_F_000 2376
_exptl_crystal_size_max 0.33
_exptl_crystal_size_mid 0.10
_exptl_crystal_size_min 0.07
_refine_diff_density_max 0.527
_refine_diff_density_min -0.431
_refine_diff_density_rms 0.111
_refine_ls_extinction_method none
_refine_ls_goodness_of_fit_ref 0.975
_refine_ls_hydrogen_treatment constr
_refine_ls_matrix_type full
_refine_ls_number_parameters 259
_refine_ls_number_reflns 3892
_refine_ls_number_restraints 0
_refine_ls_restrained_S_all 0.975
_refine_ls_R_factor_all 0.1575
_refine_ls_R_factor_obs 0.0484
_refine_ls_shift/su_max 0.002
_refine_ls_shift/su_mean 0
_refine_ls_structure_factor_coef Fsqd
_refine_ls_weighting_details 'calc w=1/[\s^2^(Fo^2^)+(0.0596P)^2^+0.0000P] where P=(Fo^2^+2Fc^2^)/3'
_refine_ls_weighting_scheme calc
_refine_ls_wR_factor_all 0.1378
_refine_ls_wR_factor_obs 0.1029
_reflns_number_gt 1828
_reflns_number_total 3892
_reflns_threshold_expression >2sigma(I)
_cod_data_source_file b304914k.txt
_cod_data_source_block 1923cs32
_cod_original_sg_symbol_H-M C2/c
_cod_original_formula_sum 'C12 H30 Cl2 Co F6 N3 O1.50 P S2'
_cod_database_code 7013143

loop_
_symmetry_equiv_pos_as_xyz
'x, y, z'
'-x, y, -z+1/2'
'x+1/2, y+1/2, z'
'-x+1/2, y+1/2, -z+1/2'
'-x, -y, -z'
'x, -y, z-1/2'
'-x+1/2, -y+1/2, -z'
'x+1/2, -y+1/2, z-1/2'

loop_
_atom_site_label
_atom_site_type_symbol
_atom_site_fract_x
_atom_site_fract_y
_atom_site_fract_z
_atom_site_U_iso_or_equiv
_atom_site_adp_type
_atom_site_occupancy
_atom_site_symmetry_multiplicity
_atom_site_calc_flag
_atom_site_refinement_flags
_atom_site_disorder_assembly
_atom_site_disorder_group
Co1 Co 0.59387(3) 0.17474(15) 0.07575(4) 0.0268(3) Uani 1 1 d . . .
Cl2 Cl 0.54864(6) 0.6566(3) -0.04261(9) 0.0455(5) Uani 1 1 d . . .
S2 S 0.64107(6) 0.1274(3) 0.16901(8) 0.0351(5) Uani 1 1 d . . .
Cl1 Cl 0.54653(6) -0.0502(3) 0.10371(8) 0.0408(5) Uani 1 1 d . . .
S1 S 0.64113(5) 0.3941(3) 0.05421(8) 0.0325(5) Uani 1 1 d . . .
N2 N 0.62344(17) -0.0412(8) 0.0410(2) 0.0312(14) Uani 1 1 d . . .
H2A H 0.6449 -0.0867 0.073 0.037 Uiso 1 1 calc R . .
H2B H 0.6027 -0.1356 0.0311 0.037 Uiso 1 1 calc R . .
N3 N 0.55767(16) 0.3798(9) 0.1061(2) 0.0354(16) Uani 1 1 d . . .
H3A H 0.571 0.4931 0.1006 0.043 Uiso 1 1 calc R . .
H3B H 0.5307 0.3806 0.079 0.043 Uiso 1 1 calc R . .
O1 O 0.5518(3) 0.2612(13) 0.3024(3) 0.100(3) Uani 1 1 d . . .
H1 H 0.5453 0.2732 0.3373 0.15 Uiso 1 1 calc R . .
N1 N 0.55631(16) 0.2072(9) -0.0101(2) 0.0346(15) Uani 1 1 d . . .
H1A H 0.5315 0.1341 -0.0122 0.042 Uiso 1 1 calc R . .
H1B H 0.5471 0.3314 -0.0137 0.042 Uiso 1 1 calc R . .
C4 C 0.6448(2) -0.0175(12) -0.0149(3) 0.0382(19) Uani 1 1 d . . .
H4A H 0.6395 -0.1331 -0.0409 0.046 Uiso 1 1 calc R . .
H4B H 0.6771 -0.0032 -0.0002 0.046 Uiso 1 1 calc R . .
C3 C 0.5747(2) 0.1617(12) -0.0671(3) 0.0369(18) Uani 1 1 d . . .
H3C H 0.5639 0.2577 -0.0995 0.044 Uiso 1 1 calc R . .
H3D H 0.5632 0.0368 -0.0835 0.044 Uiso 1 1 calc R . .
C5 C 0.6464(2) 0.3483(11) -0.0266(3) 0.0384(19) Uani 1 1 d . . .
H5A H 0.6316 0.4527 -0.0532 0.046 Uiso 1 1 calc R . .
H5B H 0.6781 0.3516 -0.0281 0.046 Uiso 1 1 calc R . .
C9 C 0.5482(2) 0.3853(11) 0.1713(3) 0.0389(19) Uani 1 1 d . . .
H9A H 0.5318 0.2689 0.1776 0.047 Uiso 1 1 calc R . .
H9B H 0.5286 0.4947 0.174 0.047 Uiso 1 1 calc R . .
C2 C 0.6266(2) 0.1566(11) -0.0547(3) 0.0360(17) Uani 1 1 d . . .
C11 C 0.5894(2) 0.4009(12) 0.2250(3) 0.039(2) Uani 1 1 d . . .
C7 C 0.6897(2) 0.2832(12) 0.1688(3) 0.044(2) Uani 1 1 d . . .
H7A H 0.6853 0.4079 0.1873 0.053 Uiso 1 1 calc R . .
H7B H 0.7167 0.2246 0.1937 0.053 Uiso 1 1 calc R . .
C8 C 0.6179(2) 0.2143(12) 0.2338(3) 0.038(2) Uani 1 1 d . . .
H8A H 0.5993 0.1118 0.2455 0.045 Uiso 1 1 calc R . .
H8B H 0.6427 0.2342 0.2697 0.045 Uiso 1 1 calc R . .
C12 C 0.6157(3) 0.5859(12) 0.2173(4) 0.049(2) Uani 1 1 d . . .
H12A H 0.6419 0.5938 0.2509 0.074 Uiso 1 1 calc R . .
H12B H 0.5969 0.6967 0.2189 0.074 Uiso 1 1 calc R . .
H12C H 0.6248 0.583 0.1772 0.074 Uiso 1 1 calc R . .
C6 C 0.6947(2) 0.3094(13) 0.1009(3) 0.042(2) Uani 1 1 d . . .
H6A H 0.7029 0.1874 0.0841 0.051 Uiso 1 1 calc R . .
H6B H 0.7182 0.403 0.0991 0.051 Uiso 1 1 calc R . .
C1 C 0.6391(3) 0.1349(12) -0.1201(3) 0.056(2) Uani 1 1 d . . .
H1C H 0.6275 0.2432 -0.1464 0.085 Uiso 1 1 calc R . .
H1D H 0.6263 0.0173 -0.1399 0.085 Uiso 1 1 calc R . .
H1E H 0.6713 0.1305 -0.1148 0.085 Uiso 1 1 calc R . .
C10 C 0.5731(3) 0.4320(15) 0.2874(4) 0.063(3) Uani 1 1 d . . .
H10A H 0.5985 0.4628 0.3214 0.076 Uiso 1 1 calc R . .
H10B H 0.552 0.5393 0.2827 0.076 Uiso 1 1 calc R . .
P1 P 0.76727(6) -0.1822(4) 0.12302(9) 0.0419(5) Uani 1 1 d . . .
F4 F 0.75981(14) -0.0166(7) 0.0712(2) 0.0630(14) Uani 1 1 d . . .
F3 F 0.71422(13) -0.1852(9) 0.1207(2) 0.0716(16) Uani 1 1 d . . .
F6 F 0.81992(13) -0.1774(8) 0.1246(2) 0.0671(14) Uani 1 1 d . . .
F1 F 0.77458(14) -0.3474(8) 0.1748(2) 0.0634(14) Uani 1 1 d . . .
F5 F 0.76099(16) -0.3423(8) 0.0694(2) 0.0695(15) Uani 1 1 d . . .
F2 F 0.77377(17) -0.0254(9) 0.1775(2) 0.0838(17) Uani 1 1 d . . .
O2 O 0.5 0.874(3) 0.25 0.224(8) Uani 1 2 d S . .

loop_
_atom_site_aniso_label
_atom_site_aniso_U_11
_atom_site_aniso_U_22
_atom_site_aniso_U_33
_atom_site_aniso_U_23
_atom_site_aniso_U_13
_atom_site_aniso_U_12
Co1 0.0196(4) 0.0316(6) 0.0272(5) 0.0017(5) -0.0002(3) 0.0007(5)
Cl2 0.0331(10) 0.0373(12) 0.0589(11) -0.0010(10) -0.0070(8) 0.0018(9)
S2 0.0262(9) 0.0471(14) 0.0291(8) -0.0013(9) -0.0012(7) 0.0050(9)
Cl1 0.0337(10) 0.0442(13) 0.0435(10) 0.0064(10) 0.0061(8) -0.0063(9)
S1 0.0239(9) 0.0307(12) 0.0417(10) 0.0017(9) 0.0037(8) -0.0012(8)
N2 0.030(3) 0.024(4) 0.036(3) 0.002(3) -0.001(3) 0.000(3)
N3 0.020(3) 0.047(4) 0.036(3) -0.002(3) -0.004(2) 0.004(3)
O1 0.108(6) 0.123(7) 0.083(5) 0.009(5) 0.055(5) 0.021(5)
N1 0.021(3) 0.048(4) 0.033(3) 0.006(3) 0.000(2) 0.003(3)
C4 0.031(4) 0.038(5) 0.045(4) -0.011(4) 0.005(3) 0.003(4)
C3 0.035(4) 0.043(5) 0.028(3) 0.003(4) -0.004(3) 0.006(4)
C5 0.031(4) 0.042(5) 0.044(4) 0.012(4) 0.014(3) -0.001(4)
C9 0.032(4) 0.042(5) 0.044(4) -0.009(4) 0.012(3) 0.006(4)
C2 0.033(4) 0.034(5) 0.043(4) 0.006(4) 0.014(3) 0.010(4)
C11 0.036(4) 0.050(5) 0.030(4) -0.001(4) 0.006(3) 0.005(4)
C7 0.029(4) 0.051(6) 0.046(4) -0.015(4) -0.008(3) -0.002(4)
C8 0.033(4) 0.056(6) 0.024(4) 0.004(4) 0.004(3) 0.003(4)
C12 0.044(5) 0.048(6) 0.050(5) -0.015(4) -0.005(4) 0.005(4)
C6 0.017(3) 0.053(6) 0.055(5) 0.003(4) 0.002(3) 0.001(4)
C1 0.078(6) 0.057(6) 0.039(4) 0.010(4) 0.025(4) 0.023(5)
C10 0.066(6) 0.073(7) 0.055(5) 0.003(5) 0.023(5) 0.003(6)
P1 0.0295(10) 0.0506(14) 0.0426(11) 0.0017(12) 0.0006(8) 0.0048(11)
F4 0.047(3) 0.062(4) 0.077(3) 0.019(3) 0.007(2) 0.014(3)
F3 0.027(2) 0.104(5) 0.082(3) 0.017(3) 0.008(2) 0.007(3)
F6 0.035(2) 0.073(4) 0.091(3) 0.014(3) 0.008(2) 0.007(3)
F1 0.057(3) 0.073(4) 0.059(3) 0.026(3) 0.009(2) 0.008(3)
F5 0.082(3) 0.075(4) 0.050(3) -0.013(3) 0.011(2) -0.002(3)
F2 0.081(4) 0.081(4) 0.083(4) -0.030(3) 0.003(3) 0.003(3)
O2 0.30(2) 0.146(17) 0.223(18) 0 0.054(17) 0

loop_
_atom_type_symbol
_atom_type_description
_atom_type_scat_dispersion_real
_atom_type_scat_dispersion_imag
_atom_type_scat_source
C C 0.0033 0.0016 'International Tables Vol C Tables 4.2.6.8 and 6.1.1.4'
H H 0 0 'International Tables Vol C Tables 4.2.6.8 and 6.1.1.4'
N N 0.0061 0.0033 'International Tables Vol C Tables 4.2.6.8 and 6.1.1.4'
O O 0.0106 0.006 'International Tables Vol C Tables 4.2.6.8 and 6.1.1.4'
S S 0.1246 0.1234 'International Tables Vol C Tables 4.2.6.8 and 6.1.1.4'
Cl Cl 0.1484 0.1585 'International Tables Vol C Tables 4.2.6.8 and 6.1.1.4'
Co Co 0.3494 0.9721 'International Tables Vol C Tables 4.2.6.8 and 6.1.1.4'
P P 0.1023 0.0942 'International Tables Vol C Tables 4.2.6.8 and 6.1.1.4'
F F 0.0171 0.0103 'International Tables Vol C Tables 4.2.6.8 and 6.1.1.4'

loop_
_geom_angle_atom_site_label_1
_geom_angle_atom_site_label_2
_geom_angle_atom_site_label_3
_geom_angle
_geom_angle_site_symmetry_1
_geom_angle_site_symmetry_3
_geom_angle_publ_flag
N2 Co1 N1 87.1(2) . . ?
N2 Co1 N3 173.7(2) . . ?
N1 Co1 N3 88.7(2) . . ?
N2 Co1 S1 94.15(17) . . ?
N1 Co1 S1 89.90(18) . . ?
N3 Co1 S1 90.47(18) . . ?
N2 Co1 S2 88.47(16) . . ?
N1 Co1 S2 175.00(17) . . ?
N3 Co1 S2 95.92(15) . . ?
S1 Co1 S2 88.10(7) . . ?
N2 Co1 Cl1 86.96(17) . . ?
N1 Co1 Cl1 93.03(17) . . ?
N3 Co1 Cl1 88.65(17) . . ?
S1 Co1 Cl1 176.92(8) . . ?
S2 Co1 Cl1 89.06(7) . . ?
C8 S2 C7 104.7(4) . . ?
C8 S2 Co1 111.6(2) . . ?
C7 S2 Co1 106.1(2) . . ?
C5 S1 C6 103.2(3) . . ?
C5 S1 Co1 105.9(2) . . ?
C6 S1 Co1 102.0(3) . . ?
C4 N2 Co1 122.3(4) . . ?
C9 N3 Co1 123.9(4) . . ?
C3 N1 Co1 120.5(4) . . ?
N2 C4 C2 112.1(6) . . ?
N1 C3 C2 114.2(5) . . ?
C2 C5 S1 115.3(5) . . ?
N3 C9 C11 115.3(5) . . ?
C4 C2 C5 113.4(6) . . ?
C4 C2 C1 108.1(6) . . ?
C5 C2 C1 107.3(6) . . ?
C4 C2 C3 110.8(6) . . ?
C5 C2 C3 110.5(6) . . ?
C1 C2 C3 106.4(6) . . ?
C9 C11 C12 109.9(6) . . ?
C9 C11 C8 112.7(6) . . ?
C12 C11 C8 114.8(6) . . ?
C9 C11 C10 108.0(6) . . ?
C12 C11 C10 104.4(7) . . ?
C8 C11 C10 106.4(6) . . ?
C6 C7 S2 108.5(5) . . ?
C11 C8 S2 119.0(5) . . ?
C7 C6 S1 108.3(5) . . ?
O1 C10 C11 109.2(8) . . ?
F2 P1 F1 89.6(3) . . ?
F2 P1 F5 179.0(4) . . ?
F1 P1 F5 89.4(3) . . ?
F2 P1 F4 90.3(3) . . ?
F1 P1 F4 179.8(3) . . ?
F5 P1 F4 90.7(3) . . ?
F2 P1 F6 90.0(3) . . ?
F1 P1 F6 90.4(3) . . ?
F5 P1 F6 89.9(3) . . ?
F4 P1 F6 89.7(3) . . ?
F2 P1 F3 90.0(3) . . ?
F1 P1 F3 90.3(3) . . ?
F5 P1 F3 90.1(3) . . ?
F4 P1 F3 89.6(3) . . ?
F6 P1 F3 179.3(3) . . ?

loop_
_geom_bond_atom_site_label_1
_geom_bond_atom_site_label_2
_geom_bond_distance
_geom_bond_site_symmetry_2
_geom_bond_publ_flag
Co1 N2 1.968(6) . ?
Co1 N1 1.973(5) . ?
Co1 N3 1.986(6) . ?
Co1 S1 2.202(2) . ?
Co1 S2 2.2348(19) . ?
Co1 Cl1 2.281(2) . ?
S2 C8 1.793(7) . ?
S2 C7 1.827(7) . ?
S1 C5 1.809(7) . ?
S1 C6 1.821(6) . ?
N2 C4 1.492(8) . ?
N3 C9 1.492(8) . ?
O1 C10 1.415(11) . ?
N1 C3 1.485(8) . ?
C4 C2 1.514(10) . ?
C3 C2 1.542(8) . ?
C5 C2 1.526(10) . ?
C9 C11 1.520(9) . ?
C2 C1 1.541(9) . ?
C11 C12 1.534(10) . ?
C11 C8 1.542(10) . ?
C11 C10 1.544(10) . ?
C7 C6 1.512(10) . ?
P1 F2 1.579(6) . ?
P1 F1 1.579(5) . ?
P1 F5 1.582(5) . ?
P1 F4 1.582(5) . ?
P1 F6 1.592(4) . ?
P1 F3 1.601(4) . ?

loop_
_geom_torsion_atom_site_label_1
_geom_torsion_atom_site_label_2
_geom_torsion_atom_site_label_3
_geom_torsion_atom_site_label_4
_geom_torsion
_geom_torsion_site_symmetry_1
_geom_torsion_site_symmetry_2
_geom_torsion_site_symmetry_3
_geom_torsion_site_symmetry_4
_geom_torsion_publ_flag
N2 Co1 S2 C8 -155.3(3) . . . . ?
N1 Co1 S2 C8 177(2) . . . . ?
N3 Co1 S2 C8 20.2(3) . . . . ?
S1 Co1 S2 C8 110.5(3) . . . . ?
Cl1 Co1 S2 C8 -68.3(3) . . . . ?
N2 Co1 S2 C7 91.2(3) . . . . ?
N1 Co1 S2 C7 63(2) . . . . ?
N3 Co1 S2 C7 -93.3(3) . . . . ?
S1 Co1 S2 C7 -3.0(3) . . . . ?
Cl1 Co1 S2 C7 178.2(3) . . . . ?
N2 Co1 S1 C5 46.7(3) . . . . ?
N1 Co1 S1 C5 -40.4(3) . . . . ?
N3 Co1 S1 C5 -129.0(3) . . . . ?
S2 Co1 S1 C5 135.1(3) . . . . ?
Cl1 Co1 S1 C5 157.7(16) . . . . ?
N2 Co1 S1 C6 -60.9(3) . . . . ?
N1 Co1 S1 C6 -148.0(3) . . . . ?
N3 Co1 S1 C6 123.3(3) . . . . ?
S2 Co1 S1 C6 27.4(3) . . . . ?
Cl1 Co1 S1 C6 50.1(17) . . . . ?
N1 Co1 N2 C4 55.5(5) . . . . ?
N3 Co1 N2 C4 103(2) . . . . ?
S1 Co1 N2 C4 -34.2(5) . . . . ?
S2 Co1 N2 C4 -122.2(5) . . . . ?
Cl1 Co1 N2 C4 148.6(5) . . . . ?
N2 Co1 N3 C9 101(2) . . . . ?
N1 Co1 N3 C9 148.2(5) . . . . ?
S1 Co1 N3 C9 -121.9(5) . . . . ?
S2 Co1 N3 C9 -33.8(5) . . . . ?
Cl1 Co1 N3 C9 55.2(5) . . . . ?
N2 Co1 N1 C3 -32.0(6) . . . . ?
N3 Co1 N1 C3 152.7(6) . . . . ?
S1 Co1 N1 C3 62.2(5) . . . . ?
S2 Co1 N1 C3 -4(3) . . . . ?
Cl1 Co1 N1 C3 -118.8(5) . . . . ?
Co1 N2 C4 C2 -21.5(7) . . . . ?
Co1 N1 C3 C2 -19.4(9) . . . . ?
C6 S1 C5 C2 94.8(6) . . . . ?
Co1 S1 C5 C2 -12.0(6) . . . . ?
Co1 N3 C9 C11 61.2(8) . . . . ?
N2 C4 C2 C5 78.2(7) . . . . ?
N2 C4 C2 C1 -163.0(6) . . . . ?
N2 C4 C2 C3 -46.8(8) . . . . ?
S1 C5 C2 C4 -54.4(7) . . . . ?
S1 C5 C2 C1 -173.7(5) . . . . ?
S1 C5 C2 C3 70.7(6) . . . . ?
N1 C3 C2 C4 70.1(8) . . . . ?
N1 C3 C2 C5 -56.5(8) . . . . ?
N1 C3 C2 C1 -172.6(6) . . . . ?
N3 C9 C11 C12 59.3(8) . . . . ?
N3 C9 C11 C8 -70.1(8) . . . . ?
N3 C9 C11 C10 172.6(7) . . . . ?
C8 S2 C7 C6 -146.8(5) . . . . ?
Co1 S2 C7 C6 -28.6(6) . . . . ?
C9 C11 C8 S2 59.6(8) . . . . ?
C12 C11 C8 S2 -67.3(7) . . . . ?
C10 C11 C8 S2 177.8(6) . . . . ?
C7 S2 C8 C11 77.4(6) . . . . ?
Co1 S2 C8 C11 -36.9(6) . . . . ?
S2 C7 C6 S1 53.4(7) . . . . ?
C5 S1 C6 C7 -163.2(5) . . . . ?
Co1 S1 C6 C7 -53.4(6) . . . . ?
C9 C11 C10 O1 68.4(9) . . . . ?
C12 C11 C10 O1 -174.6(7) . . . . ?
C8 C11 C10 O1 -52.8(9) . . . . ?
